data_1565741
loop_
_publ_author_name
'Yakubu, Abdallah'
'Suzuki, Takayoshi'
'Kita, Masakazu'

_publ_section_title
;
 Dinuclear lanthanoid(III) dithiocarbamato complexes bridged by
 (E)-N-benzylidenepicolinohydrazonate: Syntheses, crystal structures and
 spectroscopic properties
;
_journal_name_full 'Inorganica Chimica Acta'
_journal_page_first 119124
_journal_paper_doi 10.1016/j.ica.2019.119124
_journal_volume 498
_journal_year 2019
_chemical_formula_moiety 'C50 H62 La2 N10 O4 S8'
_chemical_formula_sum 'C50 H62 La2 N10 O4 S8'
_chemical_formula_weight 1401.39
_space_group_crystal_system triclinic
_space_group_IT_number 2
_space_group_name_Hall '-P 1'
_space_group_name_H-M_alt 'P -1'
_atom_sites_solution_hydrogens geom
_atom_sites_solution_primary direct
_atom_sites_solution_secondary difmap
_audit_creation_method SHELXL-2014/7
_cell_angle_alpha 79.953(4)
_cell_angle_beta 87.714(4)
_cell_angle_gamma 73.948(5)
_cell_formula_units_Z 1
_cell_length_a 10.8385(15)
_cell_length_b 11.5016(15)
_cell_length_c 12.5627(13)
_cell_measurement_reflns_used 7118
_cell_measurement_temperature 188(2)
_cell_measurement_theta_max 27.50
_cell_measurement_theta_min 3.00
_cell_volume 1481.9(3)
_computing_cell_refinement 'RAPID AUTO'
_computing_data_collection 'RAPID AUTO (Rigaku)'
_computing_data_reduction 'RAPID AUTO'
_computing_molecular_graphics 'CrystalStructure 4.3'
_computing_publication_material 'CrystalStructure 4.3 (Rigaku, 2018)'
_computing_structure_refinement 'SHELXL-2014/7 (Sheldrick, 2014)'
_computing_structure_solution 'SHELXT Version 2014/5 (Sheldrick, 2014)'
_diffrn_ambient_temperature 188(2)
_diffrn_detector_area_resol_mean 10.000
_diffrn_measured_fraction_theta_full 0.995
_diffrn_measured_fraction_theta_max 0.985
_diffrn_measurement_device_type 'Rigaku R-AXIS RAPID'
_diffrn_measurement_method \w
_diffrn_radiation_type MoK\a
_diffrn_radiation_wavelength 0.71075
_diffrn_reflns_av_R_equivalents 0.0896
_diffrn_reflns_av_unetI/netI 0.1301
_diffrn_reflns_Laue_measured_fraction_full 0.995
_diffrn_reflns_Laue_measured_fraction_max 0.985
_diffrn_reflns_limit_h_max 14
_diffrn_reflns_limit_h_min -13
_diffrn_reflns_limit_k_max 14
_diffrn_reflns_limit_k_min -14
_diffrn_reflns_limit_l_max 16
_diffrn_reflns_limit_l_min -16
_diffrn_reflns_number 14432
_diffrn_reflns_point_group_measured_fraction_full 0.995
_diffrn_reflns_point_group_measured_fraction_max 0.985
_diffrn_reflns_theta_full 25.242
_diffrn_reflns_theta_max 27.483
_diffrn_reflns_theta_min 3.004
_exptl_absorpt_coefficient_mu 1.754
_exptl_absorpt_correction_T_max 0.840
_exptl_absorpt_correction_T_min 0.756
_exptl_absorpt_correction_type numerical
_exptl_absorpt_process_details 'NUMABS (Rigaku, 1999)'
_exptl_crystal_colour green
_exptl_crystal_density_diffrn 1.570
_exptl_crystal_density_method 'not measured'
_exptl_crystal_description block
_exptl_crystal_F_000 706
_exptl_crystal_size_max 0.200
_exptl_crystal_size_mid 0.150
_exptl_crystal_size_min 0.100
_refine_diff_density_max 0.942
_refine_diff_density_min -1.500
_refine_diff_density_rms 0.140
_refine_ls_extinction_coef .
_refine_ls_extinction_method none
_refine_ls_goodness_of_fit_ref 1.035
_refine_ls_hydrogen_treatment constr
_refine_ls_matrix_type full
_refine_ls_number_parameters 334
_refine_ls_number_reflns 6683
_refine_ls_number_restraints 0
_refine_ls_restrained_S_all 1.035
_refine_ls_R_factor_all 0.1942
_refine_ls_R_factor_gt 0.0882
_refine_ls_shift/su_max 0.001
_refine_ls_shift/su_mean 0.000
_refine_ls_structure_factor_coef Fsqd
_refine_ls_weighting_details 'w=1/[\s^2^(Fo^2^)+(0.0490P)^2^+7.9319P] where P=(Fo^2^+2Fc^2^)/3'
_refine_ls_weighting_scheme calc
_refine_ls_wR_factor_gt 0.1488
_refine_ls_wR_factor_ref 0.1923
_reflns_Friedel_coverage 0.000
_reflns_Friedel_fraction_full .
_reflns_Friedel_fraction_max .
_reflns_number_gt 3271
_reflns_number_total 6683
_reflns_threshold_expression 'I > 2\s(I)'
_cod_data_source_file 1b_La_pyrdtc_bphz.cif
_cod_data_source_block '[La2(pyrdtc)4(bphz)2]'
_cod_database_code 1565741
_shelx_shelxl_version_number 2014/7
_shelx_space_group_comment
;
The symmetry employed for this shelxl refinement is uniquely defined
by the following loop, which should always be used as a source of
symmetry information in preference to the above space-group names.
They are only intended as comments.
;
_shelx_estimated_absorpt_t_min 0.720
_shelx_estimated_absorpt_t_max 0.844

loop_
_space_group_symop_operation_xyz
'x, y, z'
'-x, -y, -z'

loop_
_atom_site_label
_atom_site_type_symbol
_atom_site_fract_x
_atom_site_fract_y
_atom_site_fract_z
_atom_site_U_iso_or_equiv
_atom_site_adp_type
_atom_site_occupancy
_atom_site_site_symmetry_order
_atom_site_calc_flag
_atom_site_refinement_flags_posn
_atom_site_refinement_flags_adp
_atom_site_refinement_flags_occupancy
_atom_site_disorder_assembly
_atom_site_disorder_group
La1 La 0.49631(7) 0.33444(6) 0.60553(5) 0.0624(2) Uani 1 1 d . . . . .
S1 S 0.4833(4) 0.1501(3) 0.8052(2) 0.0968(11) Uani 1 1 d . . . . .
S2 S 0.5863(3) 0.0635(3) 0.6042(2) 0.0844(10) Uani 1 1 d . . . . .
S3 S 0.2462(3) 0.4521(3) 0.7090(2) 0.0826(9) Uani 1 1 d . . . . .
S4 S 0.4889(3) 0.4763(3) 0.7888(2) 0.0813(9) Uani 1 1 d . . . . .
O1 O 0.3827(7) 0.5062(6) 0.4596(5) 0.0644(18) Uani 1 1 d . . . . .
O2 O 0.5845(8) 0.2958(7) 0.4168(5) 0.091(3) Uani 1 1 d . . . . .
N1 N 0.2911(9) 0.3094(9) 0.5080(6) 0.068(2) Uani 1 1 d . . . . .
N2 N 0.1998(10) 0.6133(10) 0.3522(7) 0.081(3) Uani 1 1 d . . . . .
N3 N 0.2574(9) 0.7089(9) 0.3312(7) 0.079(3) Uani 1 1 d . . . . .
N4 N 0.6053(9) -0.0791(8) 0.7934(6) 0.076(3) Uani 1 1 d . . . . .
N5 N 0.2641(10) 0.5533(8) 0.8787(7) 0.080(3) Uani 1 1 d . . . . .
C1 C 0.2451(14) 0.2134(12) 0.5361(9) 0.086(4) Uani 1 1 d . . . . .
H1 H 0.2966 0.1441 0.5823 0.103 Uiso 1 1 calc R U . . .
C2 C 0.1273(14) 0.2065(14) 0.5032(10) 0.091(4) Uani 1 1 d . . . . .
H2 H 0.1013 0.1335 0.5243 0.109 Uiso 1 1 calc R U . . .
C3 C 0.0483(15) 0.3074(15) 0.4392(11) 0.103(4) Uani 1 1 d . . . . .
H3 H -0.0344 0.3081 0.4162 0.124 Uiso 1 1 calc R U . . .
C4 C 0.1012(15) 0.4144(14) 0.4089(11) 0.108(4) Uani 1 1 d . . . . .
H4 H 0.0516 0.4861 0.3641 0.130 Uiso 1 1 calc R U . . .
C5 C 0.2193(10) 0.4118(11) 0.4438(7) 0.062(3) Uani 1 1 d . . . . .
C6 C 0.2715(11) 0.5132(11) 0.4179(7) 0.066(3) Uani 1 1 d . . . . .
C7 C 0.1922(13) 0.8118(12) 0.2732(10) 0.092(4) Uani 1 1 d . . . . .
H7 H 0.2354 0.8744 0.2599 0.110 Uiso 1 1 calc R U . . .
C8 C 0.0659(14) 0.8456(13) 0.2264(10) 0.092(4) Uani 1 1 d . . . . .
C9 C -0.0123(13) 0.7736(14) 0.2349(10) 0.094(4) Uani 1 1 d . . . . .
H9 H 0.0097 0.6918 0.2734 0.112 Uiso 1 1 calc R U . . .
C10 C -0.1353(17) 0.8325(19) 0.1793(13) 0.131(6) Uani 1 1 d . . . . .
H10 H -0.1951 0.7848 0.1868 0.157 Uiso 1 1 calc R U . . .
C11 C -0.177(3) 0.949(3) 0.117(4) 0.34(3) Uani 1 1 d . . . . .
H11 H -0.2608 0.9836 0.0868 0.402 Uiso 1 1 calc R U . . .
C12 C -0.081(3) 1.007(3) 0.105(3) 0.31(2) Uani 1 1 d . . . . .
H12 H -0.0955 1.0821 0.0558 0.377 Uiso 1 1 calc R U . . .
C13 C 0.042(3) 0.961(2) 0.162(2) 0.266(16) Uani 1 1 d . . . . .
H13 H 0.1022 1.0084 0.1564 0.319 Uiso 1 1 calc R U . . .
C14 C 0.5600(10) 0.0350(10) 0.7399(8) 0.068(3) Uani 1 1 d . . . . .
C15 C 0.5900(13) -0.1183(11) 0.9107(8) 0.097(4) Uani 1 1 d . . . . .
H15A H 0.4991 -0.1133 0.9283 0.117 Uiso 1 1 calc R U . . .
H15B H 0.6202 -0.0664 0.9531 0.117 Uiso 1 1 calc R U . . .
C16 C 0.671(2) -0.2476(12) 0.9338(12) 0.172(9) Uani 1 1 d . . . . .
H16A H 0.7461 -0.2529 0.9782 0.206 Uiso 1 1 calc R U . . .
H16B H 0.6205 -0.3002 0.9750 0.206 Uiso 1 1 calc R U . . .
C17 C 0.7118(19) -0.2889(13) 0.8357(12) 0.157(8) Uani 1 1 d . . . . .
H17A H 0.6693 -0.3517 0.8245 0.188 Uiso 1 1 calc R U . . .
H17B H 0.8057 -0.3269 0.8386 0.188 Uiso 1 1 calc R U . . .
C18 C 0.6794(15) -0.1837(10) 0.7443(10) 0.106(5) Uani 1 1 d . . . . .
H18A H 0.7583 -0.1674 0.7104 0.127 Uiso 1 1 calc R U . . .
H18B H 0.6276 -0.2006 0.6887 0.127 Uiso 1 1 calc R U . . .
C19 C 0.3263(10) 0.4993(9) 0.7999(7) 0.066(3) Uani 1 1 d . . . . .
C20 C 0.1244(13) 0.5789(13) 0.8930(10) 0.107(5) Uani 1 1 d . . . . .
H20A H 0.0969 0.5025 0.9039 0.128 Uiso 1 1 calc R U . . .
H20B H 0.0774 0.6362 0.8303 0.128 Uiso 1 1 calc R U . . .
C21 C 0.105(2) 0.637(2) 0.9932(15) 0.170(9) Uani 1 1 d . . . . .
H21A H 0.0390 0.7168 0.9782 0.205 Uiso 1 1 calc R U . . .
H21B H 0.0721 0.5833 1.0515 0.205 Uiso 1 1 calc R U . . .
C22 C 0.2153(18) 0.6538(17) 1.0276(12) 0.146(8) Uani 1 1 d . . . . .
H22A H 0.2321 0.6154 1.1044 0.176 Uiso 1 1 calc R U . . .
H22B H 0.2069 0.7427 1.0212 0.176 Uiso 1 1 calc R U . . .
C23 C 0.3221(14) 0.5975(13) 0.9602(9) 0.105(5) Uani 1 1 d . . . . .
H23A H 0.3665 0.6588 0.9258 0.125 Uiso 1 1 calc R U . . .
H23B H 0.3851 0.5287 1.0045 0.125 Uiso 1 1 calc R U . . .
C24 C 0.695(5) 0.215(2) 0.3829(19) 0.38(3) Uani 1 1 d . . . . .
H24A H 0.7537 0.2649 0.3531 0.457 Uiso 1 1 calc R U . . .
H24B H 0.7372 0.1597 0.4485 0.457 Uiso 1 1 calc R U . . .
C25 C 0.689(4) 0.152(2) 0.319(2) 0.31(2) Uani 1 1 d . . . . .
H25A H 0.7751 0.1024 0.3051 0.369 Uiso 1 1 calc R U . . .
H25B H 0.6347 0.0986 0.3472 0.369 Uiso 1 1 calc R U . . .
H25C H 0.6513 0.2044 0.2512 0.369 Uiso 1 1 calc R U . . .

loop_
_atom_site_aniso_label
_atom_site_aniso_U_11
_atom_site_aniso_U_22
_atom_site_aniso_U_33
_atom_site_aniso_U_23
_atom_site_aniso_U_13
_atom_site_aniso_U_12
La1 0.0735(5) 0.0655(4) 0.0463(3) -0.0088(2) 0.0023(3) -0.0165(3)
S1 0.132(3) 0.073(2) 0.0605(17) -0.0024(14) 0.0264(17) 0.003(2)
S2 0.129(3) 0.0684(19) 0.0531(16) -0.0128(13) 0.0083(16) -0.0222(19)
S3 0.077(2) 0.101(2) 0.0700(18) -0.0298(16) 0.0034(15) -0.0165(18)
S4 0.088(2) 0.109(3) 0.0563(16) -0.0279(15) 0.0102(14) -0.0358(19)
O1 0.073(5) 0.071(5) 0.050(4) -0.010(3) 0.001(3) -0.021(4)
O2 0.138(7) 0.080(5) 0.045(4) -0.017(4) 0.032(4) -0.013(5)
N1 0.079(6) 0.077(6) 0.052(5) -0.019(4) -0.001(4) -0.022(6)
N2 0.091(7) 0.083(7) 0.069(6) -0.011(5) 0.007(5) -0.025(6)
N3 0.091(7) 0.076(7) 0.064(6) -0.002(5) -0.004(5) -0.017(6)
N4 0.099(7) 0.068(6) 0.054(5) -0.012(4) 0.019(5) -0.012(5)
N5 0.102(8) 0.080(7) 0.054(5) -0.019(5) 0.009(5) -0.014(6)
C1 0.120(12) 0.084(9) 0.061(7) -0.018(6) 0.021(7) -0.041(8)
C2 0.102(11) 0.107(11) 0.080(8) -0.030(8) 0.010(7) -0.048(9)
C3 0.105(11) 0.113(12) 0.095(10) -0.030(9) 0.004(8) -0.027(10)
C4 0.109(12) 0.102(11) 0.108(11) -0.019(8) -0.006(9) -0.018(10)
C5 0.056(7) 0.093(9) 0.046(5) -0.026(5) 0.004(5) -0.030(6)
C6 0.070(8) 0.089(9) 0.043(5) -0.012(5) 0.010(5) -0.027(7)
C7 0.095(10) 0.085(10) 0.084(8) -0.007(7) 0.007(7) -0.012(8)
C8 0.081(10) 0.084(10) 0.094(9) -0.005(7) -0.005(7) 0.000(8)
C9 0.078(10) 0.127(12) 0.088(9) -0.033(8) 0.016(7) -0.039(9)
C10 0.109(14) 0.176(18) 0.121(13) -0.046(12) 0.014(10) -0.052(13)
C11 0.22(3) 0.20(3) 0.56(6) 0.15(4) -0.17(4) -0.13(3)
C12 0.25(4) 0.16(3) 0.45(5) 0.08(3) -0.16(4) 0.01(3)
C13 0.23(3) 0.14(2) 0.40(4) 0.09(2) -0.15(3) -0.059(19)
C14 0.076(8) 0.063(7) 0.065(6) -0.005(5) 0.006(5) -0.020(6)
C15 0.130(11) 0.095(10) 0.048(6) -0.007(6) 0.020(6) -0.006(8)
C16 0.28(2) 0.066(10) 0.096(11) 0.005(8) 0.032(13) 0.049(12)
C17 0.25(2) 0.073(10) 0.105(12) 0.003(8) 0.034(13) 0.016(12)
C18 0.166(14) 0.056(8) 0.078(8) -0.010(6) 0.013(8) -0.003(8)
C19 0.088(8) 0.054(6) 0.047(6) -0.002(4) 0.011(5) -0.009(6)
C20 0.100(11) 0.122(12) 0.079(9) -0.023(8) 0.019(7) 0.002(9)
C21 0.169(19) 0.23(2) 0.139(16) -0.112(16) 0.077(14) -0.062(17)
C22 0.158(17) 0.149(16) 0.096(11) -0.063(10) -0.024(11) 0.048(13)
C23 0.143(13) 0.117(11) 0.062(7) -0.046(7) 0.011(8) -0.031(9)
C24 0.88(9) 0.14(2) 0.114(19) -0.044(15) 0.21(4) -0.14(4)
C25 0.50(6) 0.17(3) 0.25(4) -0.03(2) 0.14(4) -0.11(3)

loop_
_atom_type_symbol
_atom_type_description
_atom_type_scat_dispersion_real
_atom_type_scat_dispersion_imag
_atom_type_scat_source
C C 0.0033 0.0016 'International Tables Vol C Tables 4.2.6.8 and 6.1.1.4'
H H 0.0000 0.0000 'International Tables Vol C Tables 4.2.6.8 and 6.1.1.4'
N N 0.0061 0.0033 'International Tables Vol C Tables 4.2.6.8 and 6.1.1.4'
O O 0.0106 0.0060 'International Tables Vol C Tables 4.2.6.8 and 6.1.1.4'
La La -0.2871 2.4523 'International Tables Vol C Tables 4.2.6.8 and 6.1.1.4'
S S 0.1246 0.1234 'International Tables Vol C Tables 4.2.6.8 and 6.1.1.4'

loop_
_geom_angle_atom_site_label_1
_geom_angle_atom_site_label_2
_geom_angle_atom_site_label_3
_geom_angle
_geom_angle_site_symmetry_1
_geom_angle_site_symmetry_3
O1 La1 O1 65.3(3) . 2_666
O1 La1 O2 69.0(2) . .
O1 La1 O2 73.6(2) 2_666 .
O1 La1 N1 61.9(3) . .
O1 La1 N1 126.0(3) 2_666 .
O2 La1 N1 77.7(3) . .
O1 La1 N3 125.0(3) . 2_666
O1 La1 N3 60.5(3) 2_666 2_666
O2 La1 N3 87.1(3) . 2_666
N1 La1 N3 159.6(3) . 2_666
O1 La1 S2 129.53(15) . .
O1 La1 S2 127.53(16) 2_666 .
O2 La1 S2 70.32(18) . .
N1 La1 S2 81.4(2) . .
N3 La1 S2 80.7(2) 2_666 .
O1 La1 S1 149.39(17) . .
O1 La1 S1 138.26(17) 2_666 .
O2 La1 S1 128.88(18) . .
N1 La1 S1 95.1(2) . .
N3 La1 S1 83.8(2) 2_666 .
S2 La1 S1 58.57(8) . .
O1 La1 S3 76.09(16) . .
O1 La1 S3 110.06(16) 2_666 .
O2 La1 S3 139.3(2) . .
N1 La1 S3 67.68(18) . .
N3 La1 S3 131.1(2) 2_666 .
S2 La1 S3 122.19(10) . .
S1 La1 S3 76.41(9) . .
O1 La1 S4 100.05(16) . .
O1 La1 S4 73.58(15) 2_666 .
O2 La1 S4 147.0(2) . .
N1 La1 S4 125.86(18) . .
N3 La1 S4 73.8(2) 2_666 .
S2 La1 S4 130.11(8) . .
S1 La1 S4 76.37(9) . .
S3 La1 S4 58.29(8) . .
C14 S1 La1 90.1(4) . .
C14 S2 La1 90.1(4) . .
C19 S3 La1 91.1(4) . .
C19 S4 La1 90.8(3) . .
C6 O1 La1 123.5(6) . .
C6 O1 La1 121.8(6) . 2_666
La1 O1 La1 114.7(3) . 2_666
C24 O2 La1 132.8(13) . .
C1 N1 C5 119.6(10) . .
C1 N1 La1 122.8(8) . .
C5 N1 La1 116.2(7) . .
C6 N2 N3 113.1(10) . .
C7 N3 N2 117.4(11) . .
C7 N3 La1 123.7(9) . 2_666
N2 N3 La1 118.6(7) . 2_666
C14 N4 C18 124.6(9) . .
C14 N4 C15 125.1(9) . .
C18 N4 C15 110.3(9) . .
C19 N5 C23 125.4(11) . .
C19 N5 C20 123.5(10) . .
C23 N5 C20 111.1(9) . .
N1 C1 C2 124.8(13) . .
N1 C1 H1 117.6 . .
C2 C1 H1 117.6 . .
C3 C2 C1 119.0(14) . .
C3 C2 H2 120.5 . .
C1 C2 H2 120.5 . .
C2 C3 C4 115.5(14) . .
C2 C3 H3 122.3 . .
C4 C3 H3 122.3 . .
C5 C4 C3 121.3(13) . .
C5 C4 H4 119.4 . .
C3 C4 H4 119.4 . .
N1 C5 C4 119.8(11) . .
N1 C5 C6 117.5(10) . .
C4 C5 C6 122.6(12) . .
O1 C6 N2 124.3(10) . .
O1 C6 C5 119.1(10) . .
N2 C6 C5 116.6(11) . .
N3 C7 C8 130.5(13) . .
N3 C7 H7 114.8 . .
C8 C7 H7 114.8 . .
C9 C8 C13 124.7(16) . .
C9 C8 C7 125.4(13) . .
C13 C8 C7 109.7(16) . .
C8 C9 C10 113.5(15) . .
C8 C9 H9 123.3 . .
C10 C9 H9 123.3 . .
C11 C10 C9 129(2) . .
C11 C10 H10 115.6 . .
C9 C10 H10 115.6 . .
C12 C11 C10 111(3) . .
C12 C11 H11 124.5 . .
C10 C11 H11 124.5 . .
C11 C12 C13 125(3) . .
C11 C12 H12 117.6 . .
C13 C12 H12 117.6 . .
C8 C13 C12 116(2) . .
C8 C13 H13 121.8 . .
C12 C13 H13 121.8 . .
N4 C14 S1 120.9(8) . .
N4 C14 S2 118.7(8) . .
S1 C14 S2 120.4(6) . .
N4 C15 C16 104.7(9) . .
N4 C15 H15A 110.8 . .
C16 C15 H15A 110.8 . .
N4 C15 H15B 110.8 . .
C16 C15 H15B 110.8 . .
H15A C15 H15B 108.9 . .
C17 C16 C15 109.4(12) . .
C17 C16 H16A 109.8 . .
C15 C16 H16A 109.8 . .
C17 C16 H16B 109.8 . .
C15 C16 H16B 109.8 . .
H16A C16 H16B 108.2 . .
C16 C17 C18 109.8(12) . .
C16 C17 H17A 109.7 . .
C18 C17 H17A 109.7 . .
C16 C17 H17B 109.7 . .
C18 C17 H17B 109.7 . .
H17A C17 H17B 108.2 . .
N4 C18 C17 104.9(10) . .
N4 C18 H18A 110.8 . .
C17 C18 H18A 110.8 . .
N4 C18 H18B 110.8 . .
C17 C18 H18B 110.8 . .
H18A C18 H18B 108.8 . .
N5 C19 S3 120.7(9) . .
N5 C19 S4 119.8(9) . .
S3 C19 S4 119.5(6) . .
N5 C20 C21 101.9(12) . .
N5 C20 H20A 111.4 . .
C21 C20 H20A 111.4 . .
N5 C20 H20B 111.4 . .
C21 C20 H20B 111.4 . .
H20A C20 H20B 109.2 . .
C22 C21 C20 112.2(14) . .
C22 C21 H21A 109.2 . .
C20 C21 H21A 109.2 . .
C22 C21 H21B 109.2 . .
C20 C21 H21B 109.2 . .
H21A C21 H21B 107.9 . .
C21 C22 C23 108.6(13) . .
C21 C22 H22A 110.0 . .
C23 C22 H22A 110.0 . .
C21 C22 H22B 110.0 . .
C23 C22 H22B 110.0 . .
H22A C22 H22B 108.3 . .
N5 C23 C22 105.8(12) . .
N5 C23 H23A 110.6 . .
C22 C23 H23A 110.6 . .
N5 C23 H23B 110.6 . .
C22 C23 H23B 110.6 . .
H23A C23 H23B 108.7 . .
C25 C24 O2 121(5) . .
C25 C24 H24A 107.1 . .
O2 C24 H24A 107.1 . .
C25 C24 H24B 107.1 . .
O2 C24 H24B 107.1 . .
H24A C24 H24B 106.8 . .
C24 C25 H25A 109.5 . .
C24 C25 H25B 109.5 . .
H25A C25 H25B 109.5 . .
C24 C25 H25C 109.5 . .
H25A C25 H25C 109.5 . .
H25B C25 H25C 109.5 . .

loop_
_geom_bond_atom_site_label_1
_geom_bond_atom_site_label_2
_geom_bond_distance
_geom_bond_site_symmetry_2
La1 O1 2.520(6) .
La1 O1 2.543(7) 2_666
La1 O2 2.586(7) .
La1 N1 2.688(9) .
La1 N3 2.702(10) 2_666
La1 S2 3.000(3) .
La1 S1 3.015(3) .
La1 S3 3.029(3) .
La1 S4 3.032(3) .
S1 C14 1.684(11) .
S2 C14 1.706(10) .
S3 C19 1.705(11) .
S4 C19 1.712(11) .
O1 C6 1.310(12) .
O1 La1 2.543(7) 2_666
O2 C24 1.40(4) .
N1 C1 1.322(13) .
N1 C5 1.361(13) .
N2 C6 1.355(13) .
N2 N3 1.391(12) .
N3 C7 1.307(14) .
N3 La1 2.702(10) 2_666
N4 C14 1.333(12) .
N4 C18 1.469(13) .
N4 C15 1.480(12) .
N5 C19 1.324(12) .
N5 C23 1.453(14) .
N5 C20 1.470(15) .
C1 C2 1.384(16) .
C1 H1 0.9500 .
C2 C3 1.380(17) .
C2 H2 0.9500 .
C3 C4 1.482(18) .
C3 H3 0.9500 .
C4 C5 1.361(16) .
C4 H4 0.9500 .
C5 C6 1.415(14) .
C7 C8 1.436(17) .
C7 H7 0.9500 .
C8 C9 1.328(17) .
C8 C13 1.39(2) .
C9 C10 1.461(19) .
C9 H9 0.9500 .
C10 C11 1.39(3) .
C10 H10 0.9500 .
C11 C12 1.38(4) .
C11 H11 0.9500 .
C12 C13 1.46(3) .
C12 H12 0.9500 .
C13 H13 0.9500 .
C15 C16 1.486(16) .
C15 H15A 0.9900 .
C15 H15B 0.9900 .
C16 C17 1.409(18) .
C16 H16A 0.9900 .
C16 H16B 0.9900 .
C17 C18 1.489(16) .
C17 H17A 0.9900 .
C17 H17B 0.9900 .
C18 H18A 0.9900 .
C18 H18B 0.9900 .
C20 C21 1.504(18) .
C20 H20A 0.9900 .
C20 H20B 0.9900 .
C21 C22 1.37(2) .
C21 H21A 0.9900 .
C21 H21B 0.9900 .
C22 C23 1.475(18) .
C22 H22A 0.9900 .
C22 H22B 0.9900 .
C23 H23A 0.9900 .
C23 H23B 0.9900 .
C24 C25 1.19(3) .
C24 H24A 0.9900 .
C24 H24B 0.9900 .
C25 H25A 0.9800 .
C25 H25B 0.9800 .
C25 H25C 0.9800 .

loop_
_geom_torsion_atom_site_label_1
_geom_torsion_atom_site_label_2
_geom_torsion_atom_site_label_3
_geom_torsion_atom_site_label_4
_geom_torsion
_geom_torsion_site_symmetry_1
_geom_torsion_site_symmetry_2
_geom_torsion_site_symmetry_3
_geom_torsion_site_symmetry_4
C6 N2 N3 C7 -176.4(10) . . . .
C6 N2 N3 La1 9.6(11) . . . 2_666
C5 N1 C1 C2 1.4(16) . . . .
La1 N1 C1 C2 167.3(8) . . . .
N1 C1 C2 C3 -2.3(18) . . . .
C1 C2 C3 C4 1.8(18) . . . .
C2 C3 C4 C5 -0.8(19) . . . .
C1 N1 C5 C4 -0.3(15) . . . .
La1 N1 C5 C4 -167.0(8) . . . .
C1 N1 C5 C6 178.6(9) . . . .
La1 N1 C5 C6 11.9(11) . . . .
C3 C4 C5 N1 0.0(17) . . . .
C3 C4 C5 C6 -178.8(10) . . . .
La1 O1 C6 N2 169.3(7) . . . .
La1 O1 C6 N2 -12.2(13) 2_666 . . .
La1 O1 C6 C5 -9.3(12) . . . .
La1 O1 C6 C5 169.2(6) 2_666 . . .
N3 N2 C6 O1 1.1(14) . . . .
N3 N2 C6 C5 179.6(8) . . . .
N1 C5 C6 O1 -2.7(13) . . . .
C4 C5 C6 O1 176.2(10) . . . .
N1 C5 C6 N2 178.7(8) . . . .
C4 C5 C6 N2 -2.5(15) . . . .
N2 N3 C7 C8 0.8(19) . . . .
La1 N3 C7 C8 174.5(10) 2_666 . . .
N3 C7 C8 C9 0(2) . . . .
N3 C7 C8 C13 -174.2(19) . . . .
C13 C8 C9 C10 -6(3) . . . .
C7 C8 C9 C10 179.8(12) . . . .
C8 C9 C10 C11 3(3) . . . .
C9 C10 C11 C12 4(6) . . . .
C10 C11 C12 C13 -8(7) . . . .
C9 C8 C13 C12 3(4) . . . .
C7 C8 C13 C12 177(3) . . . .
C11 C12 C13 C8 6(6) . . . .
C18 N4 C14 S1 -176.4(10) . . . .
C15 N4 C14 S1 2.5(17) . . . .
C18 N4 C14 S2 1.3(17) . . . .
C15 N4 C14 S2 -179.8(9) . . . .
La1 S1 C14 N4 168.7(9) . . . .
La1 S1 C14 S2 -9.0(7) . . . .
La1 S2 C14 N4 -168.7(9) . . . .
La1 S2 C14 S1 9.0(7) . . . .
C14 N4 C15 C16 -172.6(13) . . . .
C18 N4 C15 C16 6.4(17) . . . .
N4 C15 C16 C17 -10(2) . . . .
C15 C16 C17 C18 10(2) . . . .
C14 N4 C18 C17 178.1(13) . . . .
C15 N4 C18 C17 -1.0(17) . . . .
C16 C17 C18 N4 -5(2) . . . .
C23 N5 C19 S3 -179.8(9) . . . .
C20 N5 C19 S3 -1.3(15) . . . .
C23 N5 C19 S4 0.2(15) . . . .
C20 N5 C19 S4 178.7(9) . . . .
La1 S3 C19 N5 -174.8(8) . . . .
La1 S3 C19 S4 5.2(6) . . . .
La1 S4 C19 N5 174.8(8) . . . .
La1 S4 C19 S3 -5.1(6) . . . .
C19 N5 C20 C21 178.7(13) . . . .
C23 N5 C20 C21 -2.6(16) . . . .
N5 C20 C21 C22 5(2) . . . .
C20 C21 C22 C23 -6(3) . . . .
C19 N5 C23 C22 178.2(12) . . . .
C20 N5 C23 C22 -0.5(16) . . . .
C21 C22 C23 N5 4(2) . . . .
La1 O2 C24 C25 130(3) . . . .
